data_2227760
loop_
_publ_author_name
'Benzerka, Saida'
'Bouraiou, Abdelmalek'
'Bouacida, Sofiane'
'Roisnel, Thierry'
'Belfaitah, Ali'

_publ_section_title
;
 <i>N</i>-Isopropyl-6-methyl-2-phenylquinoline-3-carboxamide
;
_journal_coeditor_code LH5101
_journal_issue 9
_journal_name_full 'Acta Crystallographica Section E'
_journal_page_first o2304
_journal_page_last o2305
_journal_paper_doi 10.1107/S1600536810031582
_journal_volume 66
_journal_year 2010
_chemical_formula_iupac 'C20 H20 N2 O'
_chemical_formula_moiety 'C20 H20 N2 O'
_chemical_formula_sum 'C20 H20 N2 O'
_chemical_formula_weight 304.38
_chemical_name_systematic
;
<i>N</i>-Isopropyl-6-methyl-2-phenylquinoline-3-carboxamide
;
_space_group_IT_number 61
_symmetry_cell_setting orthorhombic
_symmetry_space_group_name_Hall '-P 2ac 2ab'
_symmetry_space_group_name_H-M 'P b c a'
_atom_sites_solution_hydrogens geom
_atom_sites_solution_primary direct
_atom_sites_solution_secondary difmap
_audit_conform_dict_name cif_core.dic
_audit_conform_dict_version 2.3
_audit_creation_method 'WinGX routine CIF_UPDATE'
_cell_angle_alpha 90
_cell_angle_beta 90
_cell_angle_gamma 90
_cell_formula_units_Z 8
_cell_length_a 12.0007(3)
_cell_length_b 9.6314(2)
_cell_length_c 29.4627(8)
_cell_measurement_reflns_used 4726
_cell_measurement_temperature 150(2)
_cell_measurement_theta_max 27.34
_cell_measurement_theta_min 3.04
_cell_volume 3405.40(14)
_computing_cell_refinement 'SAINT (Bruker, 2001)'
_computing_data_collection 'APEX2 (Bruker,2001)'
_computing_data_reduction 'SAINT (Bruker, 2001)'
_computing_molecular_graphics 'Ortep-3 for Windows (Farrugia, 1997) and DIAMOND (Brandenburg & Berndt, 2001)'
_computing_publication_material 'WinGX publication routines (Farrugia, 1999)'
_computing_structure_refinement 'SHELXL97 (Sheldrick, 2008)'
_computing_structure_solution 'SIR2002 (Burla <i>et al.</i>, 2003)'
_diffrn_ambient_temperature 150(2)
_diffrn_measured_fraction_theta_full 0.997
_diffrn_measured_fraction_theta_max 0.997
_diffrn_measurement_device_type 'Bruker APEXII'
_diffrn_measurement_method 'CCD rotation images, thin slices'
_diffrn_radiation_monochromator graphite
_diffrn_radiation_type MoK\a
_diffrn_radiation_wavelength 0.71073
_diffrn_reflns_av_R_equivalents 0.0458
_diffrn_reflns_av_sigmaI/netI 0.0434
_diffrn_reflns_limit_h_max 15
_diffrn_reflns_limit_h_min -10
_diffrn_reflns_limit_k_max 12
_diffrn_reflns_limit_k_min -7
_diffrn_reflns_limit_l_max 38
_diffrn_reflns_limit_l_min -24
_diffrn_reflns_number 15315
_diffrn_reflns_theta_full 27.50
_diffrn_reflns_theta_max 27.50
_diffrn_reflns_theta_min 2.77
_exptl_absorpt_coefficient_mu 0.074
_exptl_absorpt_correction_T_max 0.994
_exptl_absorpt_correction_T_min 0.747
_exptl_absorpt_correction_type multi-scan
_exptl_absorpt_process_details
;
(SADABS; Bruker, 2001)
;
_exptl_crystal_colour colourless
_exptl_crystal_density_diffrn 1.187
_exptl_crystal_density_method 'not measured'
_exptl_crystal_description stick
_exptl_crystal_F_000 1296
_exptl_crystal_size_max 0.32
_exptl_crystal_size_mid 0.11
_exptl_crystal_size_min 0.08
_refine_diff_density_max 0.229
_refine_diff_density_min -0.261
_refine_ls_extinction_method none
_refine_ls_goodness_of_fit_ref 1.035
_refine_ls_hydrogen_treatment constr
_refine_ls_matrix_type full
_refine_ls_number_parameters 211
_refine_ls_number_reflns 3906
_refine_ls_number_restraints 0
_refine_ls_restrained_S_all 1.035
_refine_ls_R_factor_all 0.0705
_refine_ls_R_factor_gt 0.0496
_refine_ls_shift/su_max 0.001
_refine_ls_shift/su_mean 0.000
_refine_ls_structure_factor_coef Fsqd
_refine_ls_weighting_details 'calc w=1/[\s^2^(Fo^2^)+(0.0914P)^2^+0.3352P] where P=(Fo^2^+2Fc^2^)/3'
_refine_ls_weighting_scheme calc
_refine_ls_wR_factor_gt 0.1406
_refine_ls_wR_factor_ref 0.1569
_reflns_number_gt 2839
_reflns_number_total 3906
_reflns_threshold_expression I>2\s(I)
_cod_data_source_file lh5101.cif
_cod_data_source_block I
_cod_database_code 2227760
_cod_database_fobs_code 2227760

loop_
_symmetry_equiv_pos_site_id
_symmetry_equiv_pos_as_xyz
1 x,y,z
2 1/2-x,-y,1/2+z
3 1/2+x,1/2-y,-z
4 -x,1/2+y,1/2-z
5 -x,-y,-z
6 1/2+x,y,1/2-z
7 1/2-x,1/2+y,z
8 x,1/2-y,1/2+z

loop_
_atom_site_type_symbol
_atom_site_label
_atom_site_fract_x
_atom_site_fract_y
_atom_site_fract_z
_atom_site_U_iso_or_equiv
_atom_site_adp_type
_atom_site_calc_flag
_atom_site_refinement_flags
_atom_site_occupancy
_atom_site_disorder_assembly
_atom_site_disorder_group
O O1 0.29293(9) -0.22115(10) 0.10660(4) 0.0378(3) Uani d . 1 . .
N N1 0.58409(10) -0.43666(12) 0.14988(4) 0.0288(3) Uani d . 1 . .
N N2 0.21063(10) -0.43091(12) 0.09977(4) 0.0309(3) Uani d . 1 . .
H H2N 0.2211 -0.5213 0.0984 0.037 Uiso d R 1 . .
C C1 0.47981(11) -0.39345(14) 0.14808(5) 0.0258(3) Uani d . 1 . .
C C2 0.40933(11) -0.41975(13) 0.10973(5) 0.0240(3) Uani d . 1 . .
C C3 0.44903(12) -0.50023(13) 0.07517(5) 0.0249(3) Uani d . 1 . .
H H3 0.4038 -0.5201 0.0504 0.030 Uiso calc R 1 . .
C C4 0.55847(12) -0.55334(13) 0.07693(4) 0.0251(3) Uani d . 1 . .
C C5 0.60463(12) -0.64177(14) 0.04333(5) 0.0289(3) Uani d . 1 . .
H H5 0.5619 -0.6654 0.0182 0.035 Uiso calc R 1 . .
C C6 0.71088(13) -0.69338(15) 0.04705(5) 0.0335(4) Uani d . 1 . .
C C7 0.77548(13) -0.65292(17) 0.08495(6) 0.0352(4) Uani d . 1 . .
H H7 0.8477 -0.6870 0.0878 0.042 Uiso calc R 1 . .
C C8 0.73505(13) -0.56529(16) 0.11750(5) 0.0332(4) Uani d . 1 . .
H H8 0.7805 -0.5384 0.1415 0.040 Uiso calc R 1 . .
C C9 0.62453(11) -0.51521(14) 0.11490(5) 0.0266(3) Uani d . 1 . .
C C10 0.75887(16) -0.79114(18) 0.01255(6) 0.0448(4) Uani d . 1 . .
H H10A 0.7119 -0.7928 -0.0138 0.067 Uiso calc R 1 . .
H H10B 0.7633 -0.8827 0.0253 0.067 Uiso calc R 1 . .
H H10C 0.8321 -0.7604 0.0041 0.067 Uiso calc R 1 . .
C C11 0.43566(13) -0.32106(16) 0.18883(5) 0.0328(4) Uani d . 1 . .
C C12 0.33582(14) -0.3632(2) 0.20819(6) 0.0464(5) Uani d . 1 . .
H H12 0.2956 -0.4352 0.1950 0.056 Uiso calc R 1 . .
C C13 0.29535(17) -0.2991(3) 0.24697(7) 0.0681(7) Uani d . 1 . .
H H13 0.2292 -0.3291 0.2602 0.082 Uiso calc R 1 . .
C C14 0.3541(2) -0.1903(3) 0.26577(8) 0.0792(8) Uani d . 1 . .
H H14 0.3264 -0.1452 0.2913 0.095 Uiso calc R 1 . .
C C15 0.4537(2) -0.1480(2) 0.24698(7) 0.0690(7) Uani d . 1 . .
H H15 0.4928 -0.0746 0.2599 0.083 Uiso calc R 1 . .
C C16 0.49557(16) -0.21433(18) 0.20900(6) 0.0454(4) Uani d . 1 . .
H H16 0.5639 -0.1874 0.1970 0.055 Uiso calc R 1 . .
C C17 0.29824(12) -0.34913(13) 0.10575(5) 0.0258(3) Uani d . 1 . .
C C18 0.09700(12) -0.37692(16) 0.09527(6) 0.0395(4) Uani d . 1 . .
H H18 0.1017 -0.2852 0.0810 0.047 Uiso calc R 1 . .
C C19 0.03298(16) -0.4717(2) 0.06337(11) 0.0859(9) Uani d . 1 . .
H H19A 0.0293 -0.5633 0.0762 0.129 Uiso calc R 1 . .
H H19B 0.0703 -0.4755 0.0346 0.129 Uiso calc R 1 . .
H H19C -0.0411 -0.4363 0.0592 0.129 Uiso calc R 1 . .
C C20 0.04341(19) -0.3592(3) 0.14068(8) 0.0850(9) Uani d . 1 . .
H H20A 0.0880 -0.2983 0.1590 0.128 Uiso calc R 1 . .
H H20B 0.0374 -0.4479 0.1553 0.128 Uiso calc R 1 . .
H H20C -0.0296 -0.3201 0.1369 0.128 Uiso calc R 1 . .

loop_
_atom_site_aniso_label
_atom_site_aniso_U_11
_atom_site_aniso_U_22
_atom_site_aniso_U_33
_atom_site_aniso_U_12
_atom_site_aniso_U_13
_atom_site_aniso_U_23
O1 0.0403(7) 0.0158(5) 0.0574(7) -0.0006(4) -0.0080(5) 0.0015(4)
N1 0.0269(6) 0.0314(6) 0.0281(6) -0.0029(5) 0.0000(5) 0.0012(5)
N2 0.0234(6) 0.0155(5) 0.0539(8) 0.0019(5) -0.0045(6) 0.0033(5)
C1 0.0264(7) 0.0220(6) 0.0290(7) -0.0029(5) -0.0008(6) 0.0020(5)
C2 0.0241(7) 0.0167(6) 0.0312(7) -0.0031(5) -0.0019(6) 0.0030(5)
C3 0.0287(7) 0.0185(6) 0.0276(7) -0.0038(5) -0.0045(6) 0.0018(5)
C4 0.0285(7) 0.0194(6) 0.0276(7) -0.0035(6) 0.0024(6) 0.0046(5)
C5 0.0338(8) 0.0236(7) 0.0293(7) -0.0017(6) 0.0025(6) 0.0039(6)
C6 0.0369(9) 0.0269(7) 0.0367(8) 0.0015(6) 0.0116(7) 0.0071(6)
C7 0.0260(8) 0.0376(8) 0.0421(9) 0.0049(6) 0.0069(7) 0.0106(7)
C8 0.0260(8) 0.0407(9) 0.0328(8) -0.0018(6) -0.0001(6) 0.0064(6)
C9 0.0260(7) 0.0254(7) 0.0283(7) -0.0030(6) 0.0024(6) 0.0066(6)
C10 0.0501(10) 0.0400(9) 0.0444(10) 0.0111(8) 0.0159(8) 0.0012(8)
C11 0.0324(8) 0.0356(8) 0.0304(8) 0.0071(7) -0.0068(6) -0.0031(6)
C12 0.0364(10) 0.0642(12) 0.0387(10) 0.0050(8) 0.0019(7) -0.0107(8)
C13 0.0471(12) 0.112(2) 0.0449(11) 0.0199(12) 0.0061(9) -0.0181(12)
C14 0.0741(16) 0.115(2) 0.0487(13) 0.0337(15) -0.0048(12) -0.0389(13)
C15 0.0828(17) 0.0685(14) 0.0557(13) 0.0135(12) -0.0237(12) -0.0327(11)
C16 0.0486(10) 0.0439(10) 0.0437(10) 0.0031(8) -0.0122(8) -0.0103(8)
C17 0.0289(8) 0.0179(6) 0.0307(7) 0.0003(5) -0.0024(6) 0.0015(5)
C18 0.0243(8) 0.0248(7) 0.0695(11) 0.0047(6) -0.0029(8) 0.0120(7)
C19 0.0369(11) 0.0361(10) 0.185(3) 0.0037(8) -0.0494(14) -0.0047(14)
C20 0.0510(13) 0.112(2) 0.0926(18) 0.0396(13) 0.0298(12) 0.0511(16)

loop_
_atom_type_symbol
_atom_type_description
_atom_type_scat_dispersion_real
_atom_type_scat_dispersion_imag
_atom_type_scat_source
C C 0.0033 0.0016 'International Tables Vol C Tables 4.2.6.8 and 6.1.1.4'
H H 0 0 'International Tables Vol C Tables 4.2.6.8 and 6.1.1.4'
N N 0.0061 0.0033 'International Tables Vol C Tables 4.2.6.8 and 6.1.1.4'
O O 0.0106 0.006 'International Tables Vol C Tables 4.2.6.8 and 6.1.1.4'
Cl Cl 0.1484 0.1585 'International Tables Vol C Tables 4.2.6.8 and 6.1.1.4'

loop_
_geom_angle_atom_site_label_1
_geom_angle_atom_site_label_2
_geom_angle_atom_site_label_3
_geom_angle_site_symmetry_1
_geom_angle_site_symmetry_3
_geom_angle
_geom_angle_publ_flag
C1 N1 C9 . . 118.72(12) ?
C17 N2 C18 . . 122.63(11) ?
C17 N2 H2N . . 118.7 ?
C18 N2 H2N . . 118.7 ?
N1 C1 C2 . . 122.37(13) ?
N1 C1 C11 . . 116.96(12) ?
C2 C1 C11 . . 120.61(12) ?
C3 C2 C1 . . 118.81(13) ?
C3 C2 C17 . . 120.58(12) ?
C1 C2 C17 . . 120.36(12) ?
C2 C3 C4 . . 120.22(13) ?
C2 C3 H3 . . 119.9 ?
C4 C3 H3 . . 119.9 ?
C3 C4 C5 . . 123.75(13) ?
C3 C4 C9 . . 117.09(12) ?
C5 C4 C9 . . 119.16(13) ?
C6 C5 C4 . . 121.61(13) ?
C6 C5 H5 . . 119.2 ?
C4 C5 H5 . . 119.2 ?
C5 C6 C7 . . 118.20(14) ?
C5 C6 C10 . . 121.96(15) ?
C7 C6 C10 . . 119.83(15) ?
C8 C7 C6 . . 121.98(14) ?
C8 C7 H7 . . 119.0 ?
C6 C7 H7 . . 119.0 ?
C7 C8 C9 . . 120.40(14) ?
C7 C8 H8 . . 119.8 ?
C9 C8 H8 . . 119.8 ?
N1 C9 C8 . . 118.75(13) ?
N1 C9 C4 . . 122.61(13) ?
C8 C9 C4 . . 118.59(13) ?
C6 C10 H10A . . 109.5 ?
C6 C10 H10B . . 109.5 ?
H10A C10 H10B . . 109.5 ?
C6 C10 H10C . . 109.5 ?
H10A C10 H10C . . 109.5 ?
H10B C10 H10C . . 109.5 ?
C12 C11 C16 . . 119.20(16) ?
C12 C11 C1 . . 120.19(14) ?
C16 C11 C1 . . 120.57(15) ?
C13 C12 C11 . . 120.73(19) ?
C13 C12 H12 . . 119.6 ?
C11 C12 H12 . . 119.6 ?
C14 C13 C12 . . 119.3(2) ?
C14 C13 H13 . . 120.3 ?
C12 C13 H13 . . 120.3 ?
C13 C14 C15 . . 120.4(2) ?
C13 C14 H14 . . 119.8 ?
C15 C14 H14 . . 119.8 ?
C14 C15 C16 . . 120.2(2) ?
C14 C15 H15 . . 119.9 ?
C16 C15 H15 . . 119.9 ?
C15 C16 C11 . . 120.01(19) ?
C15 C16 H16 . . 120.0 ?
C11 C16 H16 . . 120.0 ?
O1 C17 N2 . . 123.72(13) ?
O1 C17 C2 . . 119.78(12) ?
N2 C17 C2 . . 116.46(11) ?
N2 C18 C20 . . 111.09(14) ?
N2 C18 C19 . . 108.26(13) ?
C20 C18 C19 . . 113.9(2) ?
N2 C18 H18 . . 107.8 ?
C20 C18 H18 . . 107.8 ?
C19 C18 H18 . . 107.8 ?
C18 C19 H19A . . 109.5 ?
C18 C19 H19B . . 109.5 ?
H19A C19 H19B . . 109.5 ?
C18 C19 H19C . . 109.5 ?
H19A C19 H19C . . 109.5 ?
H19B C19 H19C . . 109.5 ?
C18 C20 H20A . . 109.5 ?
C18 C20 H20B . . 109.5 ?
H20A C20 H20B . . 109.5 ?
C18 C20 H20C . . 109.5 ?
H20A C20 H20C . . 109.5 ?
H20B C20 H20C . . 109.5 ?

loop_
_geom_bond_atom_site_label_1
_geom_bond_atom_site_label_2
_geom_bond_site_symmetry_2
_geom_bond_distance
_geom_bond_publ_flag
O1 C17 . 1.2346(16) ?
N1 C1 . 1.3198(18) ?
N1 C9 . 1.3676(18) ?
N2 C17 . 1.3255(18) ?
N2 C18 . 1.4654(18) ?
N2 H2N . 0.8800 ?
C1 C2 . 1.4339(19) ?
C1 C11 . 1.486(2) ?
C2 C3 . 1.3656(19) ?
C2 C17 . 1.5012(19) ?
C3 C4 . 1.4104(19) ?
C3 H3 . 0.9300 ?
C4 C5 . 1.4187(19) ?
C4 C9 . 1.419(2) ?
C5 C6 . 1.373(2) ?
C5 H5 . 0.9300 ?
C6 C7 . 1.414(2) ?
C6 C10 . 1.501(2) ?
C7 C8 . 1.366(2) ?
C7 H7 . 0.9300 ?
C8 C9 . 1.413(2) ?
C8 H8 . 0.9300 ?
C10 H10A . 0.9600 ?
C10 H10B . 0.9600 ?
C10 H10C . 0.9600 ?
C11 C12 . 1.388(2) ?
C11 C16 . 1.388(2) ?
C12 C13 . 1.387(3) ?
C12 H12 . 0.9300 ?
C13 C14 . 1.379(4) ?
C13 H13 . 0.9300 ?
C14 C15 . 1.378(4) ?
C14 H14 . 0.9300 ?
C15 C16 . 1.383(3) ?
C15 H15 . 0.9300 ?
C16 H16 . 0.9300 ?
C18 C20 . 1.494(3) ?
C18 C19 . 1.519(3) ?
C18 H18 . 0.9800 ?
C19 H19A . 0.9600 ?
C19 H19B . 0.9600 ?
C19 H19C . 0.9600 ?
C20 H20A . 0.9600 ?
C20 H20B . 0.9600 ?
C20 H20C . 0.9600 ?

loop_
_geom_hbond_atom_site_label_D
_geom_hbond_atom_site_label_H
_geom_hbond_atom_site_label_A
_geom_hbond_site_symmetry_A
_geom_hbond_distance_DH
_geom_hbond_distance_HA
_geom_hbond_distance_DA
_geom_hbond_angle_DHA
_geom_hbond_publ_flag
N2 H2N O1 7_545 0.8800 1.9500 2.804(3) 164.00 yes

loop_
_cod_related_entry_id
_cod_related_entry_database
_cod_related_entry_code
1 ChemSpider 24745754
